data_8105026
loop_
_publ_author_name
'Liu, Guang-Zhen'
'Ma, Lu-Ping'
'Jia, Ru'

_publ_section_title
;
 Crystal structure of the coordination polymer
 catena-poly[(1,2-di(pyridin-4-yl)ethane-\kN)-(\m2-2-nitroisophthalato-\k2O:O&#x2032;)zinc(II)],
 C20H17N3O7Zn
;
_journal_issue 1
_journal_name_full 'Zeitschrift f\"ur Kristallographie - New Crystal Structures'
_journal_page_first 87
_journal_page_last 89
_journal_paper_doi 10.1515/ncrs-2019-0510
_journal_volume 235
_journal_year 2019
_chemical_formula_moiety 'C20 H17 N3 O7 Zn'
_chemical_formula_sum 'C20 H17 N3 O7 Zn'
_chemical_formula_weight 476.73
_space_group_crystal_system monoclinic
_space_group_IT_number 14
_space_group_name_Hall '-P 2yn'
_space_group_name_H-M_alt 'P 1 21/n 1'
_atom_sites_solution_hydrogens mixed
_atom_sites_solution_primary dual
_cell_angle_alpha 90
_cell_angle_beta 101.900(3)
_cell_angle_gamma 90
_cell_formula_units_Z 4
_cell_length_a 10.4368(3)
_cell_length_b 15.1527(5)
_cell_length_c 12.9007(3)
_cell_measurement_reflns_used 7445
_cell_measurement_temperature 293(2)
_cell_measurement_theta_max 26.5600
_cell_measurement_theta_min 3.8780
_cell_volume 1996.34(10)
_computing_cell_refinement 'CrysAlisPro 1.171.39.46 (Rigaku OD, 2018)'
_computing_data_collection 'CrysAlisPro 1.171.39.46 (Rigaku OD, 2018)'
_computing_data_reduction 'CrysAlisPro 1.171.39.46 (Rigaku OD, 2018)'
_computing_molecular_graphics 'Olex2 (Dolomanov et al., 2009)'
_computing_publication_material 'Olex2 (Dolomanov et al., 2009)'
_computing_structure_refinement 'ShelXL (Sheldrick, 2015)'
_computing_structure_solution 'ShelXT (Sheldrick, 2015)'
_diffrn_ambient_temperature 293(2)
_diffrn_detector 'CCD plate'
_diffrn_detector_area_resol_mean 8.0584
_diffrn_detector_type EosS2
_diffrn_measured_fraction_theta_full 0.998
_diffrn_measured_fraction_theta_max 0.887
_diffrn_measurement_details
;
List of Runs (angles in degrees, time in seconds):

  # Type    Start    End  Width  t~exp~   \w     \q     \k     \f   Frames
--------------------------------------------------------------------------
  1  \w    -20.00  25.00   1.00   10.00    --  -13.80 -99.00  30.00   45
  2  \w    -20.00  25.00   1.00   10.00    --  -13.80 -99.00-120.00   45
  3  \w    -31.00  53.00   1.00   10.00    --  -13.80  57.00   0.00   84
  4  \w    -54.00  34.00   1.00   10.00    --   14.82 -38.00   0.00   88
  5  \w    -53.00  42.00   1.00   10.00    --   14.82 -77.00 120.00   95
  6  \w    -12.00  82.00   1.00   10.00    --   14.82  77.00-120.00   94
  7  \w    -81.00 -56.00   1.00   10.00    --  -13.80 -57.00   0.00   25
;
_diffrn_measurement_device 'four-circle diffractometer'
_diffrn_measurement_device_type 'SuperNova, Single source at offset/far, EosS2'
_diffrn_measurement_method '\w scans'
_diffrn_orient_matrix_type 'CrysAlisPro convention (1999,Acta A55,543-557)'
_diffrn_orient_matrix_UB_11 0.0538439000
_diffrn_orient_matrix_UB_12 0.0293244000
_diffrn_orient_matrix_UB_13 0.0133383000
_diffrn_orient_matrix_UB_21 -0.0418285000
_diffrn_orient_matrix_UB_22 0.0325347000
_diffrn_orient_matrix_UB_23 0.0146134000
_diffrn_orient_matrix_UB_31 0.0132659000
_diffrn_orient_matrix_UB_32 -0.0164708000
_diffrn_orient_matrix_UB_33 0.0526037000
_diffrn_radiation_monochromator mirror
_diffrn_radiation_probe x-ray
_diffrn_radiation_type MoK\a
_diffrn_radiation_wavelength 0.71073
_diffrn_reflns_av_R_equivalents 0.0376
_diffrn_reflns_av_unetI/netI 0.0371
_diffrn_reflns_Laue_measured_fraction_full 0.998
_diffrn_reflns_Laue_measured_fraction_max 0.887
_diffrn_reflns_limit_h_max 13
_diffrn_reflns_limit_h_min -13
_diffrn_reflns_limit_k_max 19
_diffrn_reflns_limit_k_min -18
_diffrn_reflns_limit_l_max 17
_diffrn_reflns_limit_l_min -17
_diffrn_reflns_number 20317
_diffrn_reflns_point_group_measured_fraction_full 0.998
_diffrn_reflns_point_group_measured_fraction_max 0.887
_diffrn_reflns_theta_full 25.242
_diffrn_reflns_theta_max 28.462
_diffrn_reflns_theta_min 3.348
_diffrn_source 'micro-focus sealed X-ray tube'
_diffrn_source_type 'SuperNova (Mo) X-ray Source'
_exptl_absorpt_coefficient_mu 1.280
_exptl_absorpt_correction_T_max 1.00000
_exptl_absorpt_correction_T_min 0.77288
_exptl_absorpt_correction_type multi-scan
_exptl_absorpt_process_details
;
CrysAlisPro 1.171.39.46 (Rigaku Oxford Diffraction, 2018)
Empirical absorption correction using spherical harmonics,
 implemented in SCALE3 ABSPACK scaling algorithm.
;
_exptl_crystal_colour colourless
_exptl_crystal_colour_primary colourless
_exptl_crystal_density_diffrn 1.586
_exptl_crystal_description block
_exptl_crystal_F_000 976
_exptl_crystal_size_max 0.36
_exptl_crystal_size_mid 0.33
_exptl_crystal_size_min 0.27
_refine_diff_density_max 0.408
_refine_diff_density_min -0.309
_refine_diff_density_rms 0.060
_refine_ls_extinction_coef .
_refine_ls_extinction_method none
_refine_ls_goodness_of_fit_ref 1.053
_refine_ls_hydrogen_treatment constr
_refine_ls_matrix_type full
_refine_ls_number_parameters 281
_refine_ls_number_reflns 4466
_refine_ls_number_restraints 0
_refine_ls_restrained_S_all 1.053
_refine_ls_R_factor_all 0.0537
_refine_ls_R_factor_gt 0.0410
_refine_ls_shift/su_max 0.001
_refine_ls_shift/su_mean 0.000
_refine_ls_structure_factor_coef Fsqd
_refine_ls_weighting_details 'w=1/[\s^2^(Fo^2^)+(0.0322P)^2^+1.5584P] where P=(Fo^2^+2Fc^2^)/3'
_refine_ls_weighting_scheme calc
_refine_ls_wR_factor_gt 0.0850
_refine_ls_wR_factor_ref 0.0898
_reflns_Friedel_coverage 0.000
_reflns_Friedel_fraction_full .
_reflns_Friedel_fraction_max .
_reflns_number_gt 3729
_reflns_number_total 4466
_reflns_threshold_expression 'I > 2\s(I)'
_cod_data_source_file suppl_ncrs-2019-0510_suppl.cif
_cod_data_source_block lgz-36
_cod_original_cell_volume 1996.36(10)
_cod_database_code 8105026
_chemical_oxdiff_usercomment Y202-Co
_shelx_space_group_comment
;
The symmetry employed for this shelxl refinement is uniquely defined
by the following loop, which should always be used as a source of
symmetry information in preference to the above space-group names.
They are only intended as comments.
;
_reflns_odcompleteness_completeness 99.69
_reflns_odcompleteness_iscentric 1
_reflns_odcompleteness_theta 25.30
_olex2_refinement_description
;
1. Fixed Uiso
 At 1.2 times of:
  All C(H) groups, All C(H,H) groups
 At 1.5 times of:
  All O(H,H) groups
2.a Rotating group:
 O1W(H1WA,H1WB)
2.b Secondary CH2 refined with riding coordinates:
 C14(H14A,H14B), C15(H15A,H15B)
2.c Aromatic/amide H refined with riding coordinates:
 C3(H3), C4(H4), C5(H5), C9(H9), C10(H10), C12(H12), C13(H13), C17(H17),
 C18(H18), C19(H19), C20(H20)
;

loop_
_space_group_symop_operation_xyz
'x, y, z'
'-x+1/2, y+1/2, -z+1/2'
'-x, -y, -z'
'x-1/2, -y-1/2, z-1/2'

loop_
_atom_site_label
_atom_site_type_symbol
_atom_site_fract_x
_atom_site_fract_y
_atom_site_fract_z
_atom_site_U_iso_or_equiv
_atom_site_adp_type
_atom_site_occupancy
_atom_site_site_symmetry_order
_atom_site_calc_flag
_atom_site_refinement_flags_posn
_atom_site_refinement_flags_adp
_atom_site_refinement_flags_occupancy
_atom_site_disorder_assembly
_atom_site_disorder_group
Zn1 Zn 0.89979(3) 0.38717(2) 0.56375(2) 0.02860(10) Uani 1 1 d . . . . .
O1 O 0.68499(19) 0.35737(14) 0.69036(15) 0.0485(5) Uani 1 1 d . . . . .
O1W O 0.94251(19) 0.49672(12) 0.64465(13) 0.0412(5) Uani 1 1 d . . . . .
H1WA H 0.9667 0.5373 0.6053 0.062 Uiso 1 1 d GR . . . .
H1WB H 1.0114 0.4891 0.6944 0.062 Uiso 1 1 d GR . . . .
O2 O 0.8708(2) 0.29882(13) 0.66243(15) 0.0465(5) Uani 1 1 d . . . . .
O3 O 0.53519(17) 0.14114(12) 0.98166(13) 0.0347(4) Uani 1 1 d . . . . .
O4 O 0.6547(2) 0.19044(16) 1.13325(14) 0.0574(6) Uani 1 1 d . . . . .
O5 O 0.5052(2) 0.30051(15) 0.85146(19) 0.0579(6) Uani 1 1 d . . . . .
O6 O 0.5387(2) 0.19727(15) 0.74532(15) 0.0556(6) Uani 1 1 d . . . . .
N1 N 0.7530(2) 0.41113(14) 0.43740(16) 0.0322(5) Uani 1 1 d . . . . .
N2 N 0.1051(3) 0.48538(18) -0.16684(18) 0.0522(7) Uani 1 1 d . . . . .
N3 N 0.5746(2) 0.24749(15) 0.81933(17) 0.0342(5) Uani 1 1 d . . . . .
C1 C 0.7818(3) 0.31110(16) 0.71605(19) 0.0312(6) Uani 1 1 d . . . . .
C2 C 0.8100(2) 0.26564(16) 0.82256(18) 0.0268(5) Uani 1 1 d . . . . .
C3 C 0.9390(2) 0.25657(18) 0.8762(2) 0.0382(6) Uani 1 1 d . . . . .
H3 H 1.0065 0.2699 0.8416 0.046 Uiso 1 1 calc R . . . .
C4 C 0.9687(3) 0.2281(2) 0.9800(2) 0.0458(7) Uani 1 1 d . . . . .
H4 H 1.0556 0.2233 1.0152 0.055 Uiso 1 1 calc R . . . .
C5 C 0.8700(3) 0.20672(18) 1.0313(2) 0.0384(6) Uani 1 1 d . . . . .
H5 H 0.8909 0.1896 1.1020 0.046 Uiso 1 1 calc R . . . .
C6 C 0.7393(2) 0.21026(16) 0.97938(18) 0.0281(5) Uani 1 1 d . . . . .
C7 C 0.7129(2) 0.24070(15) 0.87552(17) 0.0249(5) Uani 1 1 d . . . . .
C8 C 0.6368(3) 0.18000(17) 1.03781(19) 0.0323(6) Uani 1 1 d . . . . .
C9 C 0.6605(3) 0.4719(2) 0.4366(2) 0.0462(7) Uani 1 1 d . . . . .
H9 H 0.6587 0.5023 0.4989 0.055 Uiso 1 1 calc R . . . .
C10 C 0.5673(3) 0.4917(2) 0.3470(3) 0.0573(9) Uani 1 1 d . . . . .
H10 H 0.5041 0.5345 0.3497 0.069 Uiso 1 1 calc R . . . .
C11 C 0.5683(3) 0.4478(2) 0.2538(2) 0.0526(8) Uani 1 1 d . . . . .
C12 C 0.6595(3) 0.3822(2) 0.2559(2) 0.0519(8) Uani 1 1 d . . . . .
H12 H 0.6601 0.3488 0.1956 0.062 Uiso 1 1 calc R . . . .
C13 C 0.7498(3) 0.36622(19) 0.3474(2) 0.0413(7) Uani 1 1 d . . . . .
H13 H 0.8116 0.3221 0.3470 0.050 Uiso 1 1 calc R . . . .
C14 C 0.4741(4) 0.4708(3) 0.1501(3) 0.0744(12) Uani 1 1 d . . . . .
H14A H 0.4699 0.5345 0.1424 0.089 Uiso 1 1 calc R . . . .
H14B H 0.5084 0.4471 0.0914 0.089 Uiso 1 1 calc R . . . .
C15 C 0.3409(3) 0.4364(2) 0.1443(2) 0.0573(9) Uani 1 1 d . . . . .
H15A H 0.3018 0.4649 0.1975 0.069 Uiso 1 1 calc R . . . .
H15B H 0.3448 0.3735 0.1584 0.069 Uiso 1 1 calc R . . . .
C16 C 0.2575(3) 0.4536(2) 0.0346(2) 0.0467(7) Uani 1 1 d . . . . .
C17 C 0.2602(3) 0.3977(2) -0.0491(2) 0.0525(8) Uani 1 1 d . . . . .
H17 H 0.3136 0.3480 -0.0394 0.063 Uiso 1 1 calc R . . . .
C18 C 0.1835(3) 0.4155(2) -0.1475(2) 0.0533(8) Uani 1 1 d . . . . .
H18 H 0.1868 0.3768 -0.2029 0.064 Uiso 1 1 calc R . . . .
C19 C 0.1050(4) 0.5395(2) -0.0874(3) 0.0664(10) Uani 1 1 d . . . . .
H19 H 0.0516 0.5892 -0.0995 0.080 Uiso 1 1 calc R . . . .
C20 C 0.1792(4) 0.5269(2) 0.0126(3) 0.0679(11) Uani 1 1 d . . . . .
H20 H 0.1765 0.5682 0.0655 0.081 Uiso 1 1 calc R . . . .

loop_
_atom_site_aniso_label
_atom_site_aniso_U_11
_atom_site_aniso_U_22
_atom_site_aniso_U_33
_atom_site_aniso_U_23
_atom_site_aniso_U_13
_atom_site_aniso_U_12
Zn1 0.03115(17) 0.03348(17) 0.02223(15) 0.00450(11) 0.00796(11) 0.00342(12)
O1 0.0448(12) 0.0578(13) 0.0429(11) 0.0194(10) 0.0090(9) 0.0124(10)
O1W 0.0526(12) 0.0378(10) 0.0290(9) 0.0030(8) -0.0015(8) -0.0044(9)
O2 0.0637(13) 0.0405(11) 0.0452(11) 0.0129(9) 0.0343(10) 0.0090(10)
O3 0.0343(10) 0.0425(10) 0.0298(9) -0.0073(8) 0.0125(8) -0.0125(8)
O4 0.0640(14) 0.0870(17) 0.0239(10) -0.0062(10) 0.0155(9) -0.0249(12)
O5 0.0377(12) 0.0538(14) 0.0858(16) 0.0100(12) 0.0210(11) 0.0154(10)
O6 0.0529(13) 0.0699(15) 0.0354(11) -0.0045(10) -0.0111(10) -0.0215(11)
N1 0.0324(11) 0.0359(12) 0.0272(10) 0.0001(9) 0.0035(9) 0.0022(9)
N2 0.0593(17) 0.0569(17) 0.0329(12) 0.0042(12) -0.0075(12) -0.0134(14)
N3 0.0287(11) 0.0385(13) 0.0342(11) 0.0108(10) 0.0039(9) -0.0045(10)
C1 0.0388(15) 0.0280(13) 0.0273(12) 0.0000(10) 0.0078(11) -0.0064(11)
C2 0.0294(12) 0.0271(12) 0.0248(11) -0.0004(9) 0.0079(10) -0.0004(10)
C3 0.0264(13) 0.0448(16) 0.0452(15) 0.0048(13) 0.0113(12) -0.0021(12)
C4 0.0255(14) 0.0595(19) 0.0478(16) 0.0087(14) -0.0033(12) -0.0013(13)
C5 0.0400(15) 0.0437(16) 0.0270(12) 0.0061(11) -0.0040(11) -0.0059(12)
C6 0.0304(13) 0.0302(13) 0.0238(11) -0.0034(10) 0.0060(10) -0.0045(10)
C7 0.0254(12) 0.0243(12) 0.0237(11) -0.0029(9) 0.0021(9) -0.0015(9)
C8 0.0403(15) 0.0329(14) 0.0255(12) -0.0013(10) 0.0106(11) -0.0040(11)
C9 0.0430(16) 0.0503(18) 0.0409(15) -0.0103(13) -0.0016(13) 0.0135(14)
C10 0.0499(19) 0.0477(19) 0.064(2) -0.0036(16) -0.0111(16) 0.0169(15)
C11 0.0485(18) 0.0539(19) 0.0449(17) 0.0066(14) -0.0147(14) -0.0084(15)
C12 0.0560(19) 0.063(2) 0.0322(15) -0.0099(14) -0.0017(14) -0.0038(16)
C13 0.0415(16) 0.0437(17) 0.0374(14) -0.0048(12) 0.0052(12) 0.0045(13)
C14 0.066(2) 0.081(3) 0.062(2) 0.025(2) -0.0184(18) -0.019(2)
C15 0.058(2) 0.067(2) 0.0417(17) 0.0044(16) -0.0015(15) -0.0024(17)
C16 0.0463(17) 0.0509(18) 0.0365(15) -0.0018(13) -0.0063(13) -0.0059(14)
C17 0.0554(19) 0.0458(18) 0.0506(18) -0.0044(14) -0.0021(15) 0.0044(15)
C18 0.065(2) 0.059(2) 0.0341(15) -0.0137(14) 0.0060(15) -0.0169(17)
C19 0.080(3) 0.055(2) 0.0506(19) 0.0013(16) -0.0164(18) 0.0171(19)
C20 0.090(3) 0.058(2) 0.0427(17) -0.0157(16) -0.0155(18) 0.015(2)

loop_
_atom_type_symbol
_atom_type_description
_atom_type_scat_dispersion_real
_atom_type_scat_dispersion_imag
_atom_type_scat_source
C C 0.0033 0.0016 'International Tables Vol C Tables 4.2.6.8 and 6.1.1.4'
H H 0.0000 0.0000 'International Tables Vol C Tables 4.2.6.8 and 6.1.1.4'
N N 0.0061 0.0033 'International Tables Vol C Tables 4.2.6.8 and 6.1.1.4'
O O 0.0106 0.0060 'International Tables Vol C Tables 4.2.6.8 and 6.1.1.4'
Zn Zn 0.2839 1.4301 'International Tables Vol C Tables 4.2.6.8 and 6.1.1.4'

loop_
_geom_angle_atom_site_label_1
_geom_angle_atom_site_label_2
_geom_angle_atom_site_label_3
_geom_angle
_geom_angle_site_symmetry_1
_geom_angle_site_symmetry_3
O1W Zn1 O3 111.03(8) . 4_665
O1W Zn1 N1 109.11(8) . .
O2 Zn1 O1W 106.71(8) . .
O2 Zn1 O3 115.61(8) . 4_665
O2 Zn1 N1 117.62(9) . .
O3 Zn1 N1 96.50(8) 4_665 .
Zn1 O1W H1WA 110.5 . .
Zn1 O1W H1WB 110.1 . .
H1WA O1W H1WB 103.4 . .
C1 O2 Zn1 119.28(17) . .
C8 O3 Zn1 113.06(15) . 4_566
C9 N1 Zn1 123.81(18) . .
C9 N1 C13 117.1(2) . .
C13 N1 Zn1 119.08(18) . .
C19 N2 C18 116.8(3) . .
O5 N3 O6 125.1(2) . .
O5 N3 C7 118.0(2) . .
O6 N3 C7 116.9(2) . .
O1 C1 O2 126.2(2) . .
O1 C1 C2 120.3(2) . .
O2 C1 C2 113.5(2) . .
C3 C2 C1 119.0(2) . .
C7 C2 C1 123.2(2) . .
C7 C2 C3 117.4(2) . .
C2 C3 H3 119.5 . .
C4 C3 C2 121.0(2) . .
C4 C3 H3 119.5 . .
C3 C4 H4 120.0 . .
C5 C4 C3 120.1(2) . .
C5 C4 H4 120.0 . .
C4 C5 H5 119.4 . .
C4 C5 C6 121.1(2) . .
C6 C5 H5 119.4 . .
C5 C6 C8 118.4(2) . .
C7 C6 C5 117.2(2) . .
C7 C6 C8 124.4(2) . .
C2 C7 N3 118.56(19) . .
C2 C7 C6 123.0(2) . .
C6 C7 N3 118.4(2) . .
O3 C8 C6 116.4(2) . .
O4 C8 O3 124.1(2) . .
O4 C8 C6 119.5(2) . .
N1 C9 H9 118.6 . .
N1 C9 C10 122.7(3) . .
C10 C9 H9 118.6 . .
C9 C10 H10 120.2 . .
C11 C10 C9 119.7(3) . .
C11 C10 H10 120.2 . .
C10 C11 C14 122.4(3) . .
C12 C11 C10 117.5(3) . .
C12 C11 C14 120.1(3) . .
C11 C12 H12 120.1 . .
C13 C12 C11 119.7(3) . .
C13 C12 H12 120.1 . .
N1 C13 C12 123.1(3) . .
N1 C13 H13 118.4 . .
C12 C13 H13 118.4 . .
C11 C14 H14A 109.0 . .
C11 C14 H14B 109.0 . .
H14A C14 H14B 107.8 . .
C15 C14 C11 113.1(3) . .
C15 C14 H14A 109.0 . .
C15 C14 H14B 109.0 . .
C14 C15 H15A 109.7 . .
C14 C15 H15B 109.7 . .
C14 C15 C16 109.8(3) . .
H15A C15 H15B 108.2 . .
C16 C15 H15A 109.7 . .
C16 C15 H15B 109.7 . .
C17 C16 C15 121.5(3) . .
C20 C16 C15 122.2(3) . .
C20 C16 C17 116.3(3) . .
C16 C17 H17 120.0 . .
C16 C17 C18 120.0(3) . .
C18 C17 H17 120.0 . .
N2 C18 C17 123.1(3) . .
N2 C18 H18 118.5 . .
C17 C18 H18 118.5 . .
N2 C19 H19 118.1 . .
N2 C19 C20 123.7(3) . .
C20 C19 H19 118.1 . .
C16 C20 C19 120.1(3) . .
C16 C20 H20 119.9 . .
C19 C20 H20 119.9 . .

loop_
_geom_bond_atom_site_label_1
_geom_bond_atom_site_label_2
_geom_bond_distance
_geom_bond_site_symmetry_2
Zn1 O1W 1.9626(18) .
Zn1 O2 1.9138(18) .
Zn1 O3 1.9797(17) 4_665
Zn1 N1 2.026(2) .
O1 C1 1.218(3) .
O1W H1WA 0.8671 .
O1W H1WB 0.8670 .
O2 C1 1.281(3) .
O3 Zn1 1.9798(17) 4_566
O3 C8 1.296(3) .
O4 C8 1.217(3) .
O5 N3 1.210(3) .
O6 N3 1.218(3) .
N1 C9 1.333(3) .
N1 C13 1.340(3) .
N2 C18 1.330(4) .
N2 C19 1.312(4) .
N3 C7 1.479(3) .
C1 C2 1.511(3) .
C2 C3 1.389(3) .
C2 C7 1.386(3) .
C3 H3 0.9300 .
C3 C4 1.380(4) .
C4 H4 0.9300 .
C4 C5 1.373(4) .
C5 H5 0.9300 .
C5 C6 1.391(3) .
C6 C7 1.390(3) .
C6 C8 1.502(3) .
C9 H9 0.9300 .
C9 C10 1.382(4) .
C10 H10 0.9300 .
C10 C11 1.376(4) .
C11 C12 1.373(5) .
C11 C14 1.528(4) .
C12 H12 0.9300 .
C12 C13 1.371(4) .
C13 H13 0.9300 .
C14 H14A 0.9700 .
C14 H14B 0.9700 .
C14 C15 1.472(5) .
C15 H15A 0.9700 .
C15 H15B 0.9700 .
C15 C16 1.523(4) .
C16 C17 1.377(4) .
C16 C20 1.373(4) .
C17 H17 0.9300 .
C17 C18 1.380(4) .
C18 H18 0.9300 .
C19 H19 0.9300 .
C19 C20 1.375(4) .
C20 H20 0.9300 .

loop_
_geom_hbond_atom_site_label_D
_geom_hbond_atom_site_label_H
_geom_hbond_atom_site_label_A
_geom_hbond_distance_DH
_geom_hbond_distance_HA
_geom_hbond_distance_DA
_geom_hbond_angle_DHA
_geom_hbond_site_symmetry_A
O1W H1WA O3 0.87 1.93 2.767(2) 161.6 2_656
O1W H1WB N2 0.87 1.86 2.668(3) 155.5 1_656
